data_7716055
loop_
_publ_author_name
'Kumar, Manish'
'Nayek, Hari Pada'

_publ_section_title
;
 Syntheses and exploration of the catalytic activities of organotin(IV)
 compounds.
;
_journal_issue 23
_journal_name_full 'Dalton transactions (Cambridge, England : 2003)'
_journal_page_first 9827
_journal_page_last 9837
_journal_paper_doi 10.1039/d4dt00646a
_journal_volume 53
_journal_year 2024
_chemical_formula_moiety 'C26 H36 N2 O5 Sn'
_chemical_formula_sum 'C26 H36 N2 O5 Sn'
_chemical_formula_weight 575.25
_space_group_crystal_system triclinic
_space_group_IT_number 2
_space_group_name_Hall '-P 1'
_space_group_name_H-M_alt 'P -1'
_atom_sites_solution_hydrogens geom
_atom_sites_solution_primary dual
_audit_creation_date 2024-05-04
_audit_creation_method
;
Olex2 1.2-ac3
(compiled 2016.08.26 svn.r3337 for Rigaku Oxford Diffraction, GUI svn.r5221)
;
_audit_update_record
;
2024-05-07 deposited with the CCDC.	2024-05-13 downloaded from the CCDC.
;
_cell_angle_alpha 112.274(5)
_cell_angle_beta 93.904(5)
_cell_angle_gamma 96.094(4)
_cell_formula_units_Z 4
_cell_length_a 10.3278(6)
_cell_length_b 15.8695(8)
_cell_length_c 17.9400(12)
_cell_measurement_reflns_used 8022
_cell_measurement_temperature 293(2)
_cell_measurement_theta_max 28.9640
_cell_measurement_theta_min 2.5590
_cell_volume 2686.7(3)
_computing_cell_refinement 'CrysAlisPro 1.171.40.69a (Rigaku OD, 2020)'
_computing_data_collection 'CrysAlisPro 1.171.40.69a (Rigaku OD, 2020)'
_computing_data_reduction 'CrysAlisPro 1.171.40.69a (Rigaku OD, 2020)'
_computing_molecular_graphics 'Olex2 (Dolomanov et al., 2009)'
_computing_publication_material 'Olex2 (Dolomanov et al., 2009)'
_computing_structure_refinement 'ShelXL (Sheldrick, 2015)'
_computing_structure_solution 'ShelXT (Sheldrick, 2015)'
_diffrn_ambient_temperature 293(2)
_diffrn_detector_area_resol_mean 8.0303
_diffrn_detector_type EosS2
_diffrn_measured_fraction_theta_full 0.998
_diffrn_measured_fraction_theta_max 0.986
_diffrn_measurement_details
;
List of Runs (angles in degrees, time in seconds):

  # Type    Start    End  Width  t~exp~   \w     \q     \k     \f   Frames
#--------------------------------------------------------------------------
  1  \w      2.00  51.00   1.00   52.10    --   13.76 -99.00 120.00   49
  2  \w    -82.00  -1.00   1.00   52.10    --  -15.95 -57.00 -30.00   81
  3  \w    -25.00  52.00   1.00   52.10    --  -15.95  19.00 -90.00   77
  4  \w    -42.00   9.00   1.00   52.10    --  -15.95 -77.00-120.00   51
  5  \w    -30.00   2.00   1.00   52.10    --  -15.95 -77.00 150.00   32
  6  \w    -85.00 -43.00   1.00   52.10    --  -15.95-178.00  60.00   42
  7  \w    -30.00  53.00   1.00   52.10    --  -15.95  38.00 150.00   83
;
_diffrn_measurement_device 'four-circle diffractometer'
_diffrn_measurement_device_type 'SuperNova, Single source at offset/far, EosS2'
_diffrn_measurement_method '\w scans'
_diffrn_radiation_type MoK\a
_diffrn_radiation_wavelength 0.71073
_diffrn_reflns_av_R_equivalents 0.0424
_diffrn_reflns_av_unetI/netI 0.0630
_diffrn_reflns_Laue_measured_fraction_full 0.998
_diffrn_reflns_Laue_measured_fraction_max 0.986
_diffrn_reflns_limit_h_max 12
_diffrn_reflns_limit_h_min -13
_diffrn_reflns_limit_k_max 15
_diffrn_reflns_limit_k_min -20
_diffrn_reflns_limit_l_max 22
_diffrn_reflns_limit_l_min -22
_diffrn_reflns_number 25148
_diffrn_reflns_point_group_measured_fraction_full 0.998
_diffrn_reflns_point_group_measured_fraction_max 0.986
_diffrn_reflns_theta_full 25.242
_diffrn_reflns_theta_max 26.999
_diffrn_reflns_theta_min 1.997
_exptl_absorpt_coefficient_mu 0.988
_exptl_absorpt_correction_T_max 1.00000
_exptl_absorpt_correction_T_min 0.41543
_exptl_absorpt_correction_type multi-scan
_exptl_absorpt_process_details
;
CrysAlisPro 1.171.40.69a (Rigaku Oxford Diffraction, 2020)
Empirical absorption correction using spherical harmonics,
 implemented in SCALE3 ABSPACK scaling algorithm.
;
_exptl_crystal_colour colourless
_exptl_crystal_colour_primary colourless
_exptl_crystal_density_diffrn 1.422
_exptl_crystal_description block
_exptl_crystal_F_000 1184
_exptl_crystal_size_max 0.13
_exptl_crystal_size_mid 0.12
_exptl_crystal_size_min 0.1
_refine_diff_density_max 1.348
_refine_diff_density_min -1.103
_refine_diff_density_rms 0.115
_refine_ls_extinction_method none
_refine_ls_goodness_of_fit_ref 1.039
_refine_ls_hydrogen_treatment constr
_refine_ls_matrix_type full
_refine_ls_number_parameters 573
_refine_ls_number_reflns 11557
_refine_ls_number_restraints 0
_refine_ls_restrained_S_all 1.039
_refine_ls_R_factor_all 0.0860
_refine_ls_R_factor_gt 0.0585
_refine_ls_shift/su_max 0.003
_refine_ls_shift/su_mean 0.000
_refine_ls_structure_factor_coef Fsqd
_refine_ls_weighting_details 'w=1/[\s^2^(Fo^2^)+(0.0958P)^2^] where P=(Fo^2^+2Fc^2^)/3'
_refine_ls_weighting_scheme calc
_refine_ls_wR_factor_gt 0.1573
_refine_ls_wR_factor_ref 0.1733
_reflns_Friedel_coverage 0.000
_reflns_number_gt 8189
_reflns_number_total 11557
_reflns_threshold_expression 'I > 2\s(I)'
_cod_data_source_file d4dt00646a2.cif
_cod_data_source_block 3
_cod_depositor_comments
;
Adding full bibliography for 7716050--7716055.cif.

2024-10-30
Z value and formula fixed to values more according to usual
chemical conventions.                 miguel
;
_cod_original_formula_sum 'C52 H72 N4 O10 Sn2'
_cod_original_formula_weight 1150.51
_cod_original_formula_moiety '2(C26 H36 N2 O5 Sn)'
_cod_original_formula_units_Z 2
_cod_database_code 7716055
_shelx_space_group_comment
;
The symmetry employed for this shelxl refinement is uniquely defined
by the following loop, which should always be used as a source of
symmetry information in preference to the above space-group names.
They are only intended as comments.
;
_shelx_estimated_absorpt_t_max 0.908
_shelx_estimated_absorpt_t_min 0.882
_olex2_refinement_description
;
1. Fixed Uiso
 At 1.2 times of:
  All C(H) groups, All C(H,H) groups
 At 1.5 times of:
  All C(H,H,H) groups, All O(H) groups
2.a Secondary CH2 refined with riding coordinates:
 C14(H14A,H14B), C19(H19A,H19B), C20(H20A,H20B), C21(H21A,H21B), C23(H23A,
 H23B), C24(H24A,H24B), C25(H25A,H25B), C40(H40A,H40B), C45(H45A,H45B),
 C46(H46A,H46B), C47(H47A,H47B), C49(H49A,H49B), C50(H50A,H50B), C51(H51A,H51B)
2.b Me refined with riding coordinates:
 C26(H26A,H26B,H26C), C52(H52A,H52B,H52C)
2.c Aromatic/amide H refined with riding coordinates:
 C2(H2), C3(H3), C5(H5), C7(H7), C9(H9), C11(H11), C28(H28), C29(H29),
 C31(H31), C33(H33), C35(H35), C37(H37)
2.d Idealised Me refined as rotating group:
 C22(H22A,H22B,H22C), C42(H42A,H42B,H42C), C43(H43A,H43B,H43C), C44(H44A,H44B,
 H44C), C48(H48A,H48B,H48C), C17(H17A,H17B,H17C), C18(H18A,H18B,H18C), C16(H16A,
 H16B,H16C)
2.e Idealised tetrahedral OH refined as rotating group:
 O3(H3A), O8(H8)
;
_shelx_shelxl_version_number 2014/7
_olex2_submission_special_instructions 'No special instructions were received'
_oxdiff_exptl_absorpt_empirical_details
;
Empirical correction (ABSPACK) includes:
- Absorption correction using spherical harmonics
- Frame scaling
;

loop_
_space_group_symop_operation_xyz
'x, y, z'
'-x, -y, -z'

loop_
_atom_site_label
_atom_site_type_symbol
_atom_site_fract_x
_atom_site_fract_y
_atom_site_fract_z
_atom_site_U_iso_or_equiv
_atom_site_adp_type
_atom_site_occupancy
_atom_site_site_symmetry_order
_atom_site_calc_flag
_atom_site_refinement_flags_posn
_atom_site_refinement_flags_adp
_atom_site_refinement_flags_occupancy
_atom_site_disorder_assembly
_atom_site_disorder_group
C1 C 0.3303(5) 0.2801(3) 0.6632(3) 0.0434(11) Uani 1 1 d . . . . .
C2 C 0.3283(5) 0.2486(4) 0.7268(3) 0.0524(13) Uani 1 1 d . . . . .
H2 H 0.3724 0.2858 0.7776 0.063 Uiso 1 1 calc R . . . .
C3 C 0.2620(5) 0.1639(4) 0.7150(3) 0.0545(14) Uani 1 1 d . . . . .
H3 H 0.2650 0.1424 0.7566 0.065 Uiso 1 1 calc R . . . .
C4 C 0.1910(5) 0.1109(4) 0.6407(3) 0.0507(13) Uani 1 1 d . . . . .
C5 C 0.1863(5) 0.1402(3) 0.5768(3) 0.0468(12) Uani 1 1 d . . . . .
H5 H 0.1374 0.1037 0.5273 0.056 Uiso 1 1 calc R . . . .
C6 C 0.2550(4) 0.2241(3) 0.5877(3) 0.0396(10) Uani 1 1 d . . . . .
C7 C 0.2071(5) 0.2143(3) 0.4523(3) 0.0453(12) Uani 1 1 d . . . . .
H7 H 0.1608 0.1571 0.4431 0.054 Uiso 1 1 calc R . . . .
C8 C 0.2089(5) 0.2383(3) 0.3836(3) 0.0425(11) Uani 1 1 d . . . . .
C9 C 0.1530(5) 0.1675(4) 0.3089(3) 0.0492(12) Uani 1 1 d . . . . .
H9 H 0.1162 0.1112 0.3085 0.059 Uiso 1 1 calc R . . . .
C10 C 0.1516(5) 0.1798(4) 0.2373(3) 0.0475(12) Uani 1 1 d . . . . .
C11 C 0.2030(5) 0.2670(3) 0.2415(3) 0.0454(12) Uani 1 1 d . . . . .
H11 H 0.2013 0.2767 0.1934 0.054 Uiso 1 1 calc R . . . .
C12 C 0.2556(5) 0.3388(3) 0.3120(3) 0.0427(11) Uani 1 1 d . . . . .
C13 C 0.2632(5) 0.3254(3) 0.3867(3) 0.0398(10) Uani 1 1 d . . . . .
C14 C 0.2998(5) 0.4313(3) 0.3120(3) 0.0464(12) Uani 1 1 d . . . . .
H14A H 0.2618 0.4334 0.2619 0.056 Uiso 1 1 calc R . . . .
H14B H 0.2655 0.4771 0.3563 0.056 Uiso 1 1 calc R . . . .
C19 C 0.2738(5) 0.5054(4) 0.6233(3) 0.0576(15) Uani 1 1 d . . . . .
H19A H 0.2873 0.5243 0.6817 0.069 Uiso 1 1 calc R . . . .
H19B H 0.3065 0.5579 0.6112 0.069 Uiso 1 1 calc R . . . .
C20 C 0.1338(8) 0.4819(6) 0.5969(5) 0.103(3) Uiso 1 1 d . . . . .
H20A H 0.0996 0.4348 0.6154 0.124 Uiso 1 1 calc R . . . .
H20B H 0.1214 0.4551 0.5381 0.124 Uiso 1 1 calc R . . . .
C21 C 0.0518(10) 0.5609(7) 0.6259(6) 0.129(3) Uiso 1 1 d . . . . .
H21A H 0.0352 0.5794 0.5808 0.154 Uiso 1 1 calc R . . . .
H21B H -0.0324 0.5351 0.6347 0.154 Uiso 1 1 calc R . . . .
C22 C 0.0945(12) 0.6418(9) 0.6947(7) 0.166(5) Uiso 1 1 d . . . . .
H22A H 0.1306 0.6893 0.6781 0.249 Uiso 1 1 calc GR . . . .
H22B H 0.1605 0.6304 0.7287 0.249 Uiso 1 1 calc GR . . . .
H22C H 0.0216 0.6609 0.7243 0.249 Uiso 1 1 calc GR . . . .
C23 C 0.5698(6) 0.3633(5) 0.5326(5) 0.084(2) Uani 1 1 d . . . . .
H23A H 0.6001 0.4027 0.5052 0.101 Uiso 1 1 calc R . . . .
H23B H 0.6303 0.3804 0.5814 0.101 Uiso 1 1 calc R . . . .
C24 C 0.5840(10) 0.2750(9) 0.4834(8) 0.169(6) Uani 1 1 d . . . . .
H24A H 0.5173 0.2577 0.4375 0.203 Uiso 1 1 calc R . . . .
H24B H 0.5571 0.2377 0.5133 0.203 Uiso 1 1 calc R . . . .
C25 C 0.7138(14) 0.2370(11) 0.4450(9) 0.190(6) Uiso 1 1 d . . . . .
H25A H 0.7038 0.1704 0.4242 0.229 Uiso 1 1 calc R . . A .
H25B H 0.7333 0.2571 0.4017 0.229 Uiso 1 1 calc R . . A .
C26 C 0.8015(17) 0.2728(12) 0.5049(10) 0.237(8) Uiso 1 1 d . . . B 2
H26A H 0.8840 0.2543 0.4884 0.356 Uiso 1 1 calc R . . B 2
H26B H 0.8083 0.3386 0.5247 0.356 Uiso 1 1 calc R . . B 2
H26C H 0.7790 0.2526 0.5471 0.356 Uiso 1 1 calc R . . B 2
C27 C 0.5474(5) 0.2683(4) 1.1618(3) 0.0489(12) Uani 1 1 d . . . . .
C28 C 0.5376(6) 0.2345(4) 1.2237(4) 0.0588(15) Uani 1 1 d . . . . .
H28 H 0.5120 0.2718 1.2728 0.071 Uiso 1 1 calc R . . . .
C29 C 0.5641(6) 0.1500(5) 1.2142(4) 0.0611(15) Uani 1 1 d . . . . .
H29 H 0.5558 0.1292 1.2559 0.073 Uiso 1 1 calc R . . . .
C30 C 0.6039(6) 0.0943(4) 1.1415(4) 0.0565(14) Uani 1 1 d . . . . .
C31 C 0.6179(5) 0.1240(4) 1.0779(3) 0.0526(13) Uani 1 1 d . . . . .
H31 H 0.6461 0.0862 1.0299 0.063 Uiso 1 1 calc R . . . .
C32 C 0.5892(5) 0.2098(3) 1.0876(3) 0.0444(11) Uani 1 1 d . . . . .
C33 C 0.6142(5) 0.1983(4) 0.9543(3) 0.0539(13) Uani 1 1 d . . . . .
H33 H 0.6188 0.1367 0.9435 0.065 Uiso 1 1 calc R . . . .
C34 C 0.6254(5) 0.2246(4) 0.8877(3) 0.0502(13) Uani 1 1 d . . . . .
C35 C 0.6370(6) 0.1523(4) 0.8119(3) 0.0570(14) Uani 1 1 d . . . . .
H35 H 0.6313 0.0924 0.8095 0.068 Uiso 1 1 calc R . . . .
C36 C 0.6558(6) 0.1671(4) 0.7437(3) 0.0548(14) Uani 1 1 d . . . . .
C37 C 0.6673(5) 0.2598(4) 0.7514(3) 0.0504(13) Uani 1 1 d . . . . .
H37 H 0.6829 0.2720 0.7057 0.061 Uiso 1 1 calc R . . . .
C38 C 0.6570(5) 0.3330(4) 0.8218(3) 0.0463(12) Uani 1 1 d . . . . .
C39 C 0.6356(5) 0.3162(4) 0.8929(3) 0.0479(12) Uani 1 1 d . . . . .
C40 C 0.6681(5) 0.4279(4) 0.8237(3) 0.0533(13) Uani 1 1 d . . . . .
H40A H 0.7267 0.4688 0.8712 0.064 Uiso 1 1 calc R . . . .
H40B H 0.7065 0.4289 0.7761 0.064 Uiso 1 1 calc R . . . .
C41 C 0.6681(7) 0.0886(4) 0.6599(4) 0.0707(18) Uani 1 1 d . . . . .
C42 C 0.6181(11) -0.0048(5) 0.6607(4) 0.124(4) Uani 1 1 d . . . . .
H42A H 0.6796 -0.0200 0.6946 0.185 Uiso 1 1 calc GR . . . .
H42B H 0.6083 -0.0508 0.6065 0.185 Uiso 1 1 calc GR . . . .
H42C H 0.5348 -0.0026 0.6816 0.185 Uiso 1 1 calc GR . . . .
C43 C 0.8108(9) 0.0954(8) 0.6475(6) 0.151(5) Uani 1 1 d . . . . .
H43A H 0.8424 0.1567 0.6528 0.226 Uiso 1 1 calc GR . . . .
H43B H 0.8211 0.0526 0.5943 0.226 Uiso 1 1 calc GR . . . .
H43C H 0.8599 0.0811 0.6875 0.226 Uiso 1 1 calc GR . . . .
C44 C 0.5874(10) 0.0998(6) 0.5937(4) 0.111(3) Uani 1 1 d . . . . .
H44A H 0.4998 0.0690 0.5878 0.166 Uiso 1 1 calc GR . . . .
H44B H 0.6249 0.0735 0.5439 0.166 Uiso 1 1 calc GR . . . .
H44C H 0.5851 0.1640 0.6064 0.166 Uiso 1 1 calc GR . . . .
C45 C 0.7229(6) 0.4863(5) 1.1332(4) 0.0727(18) Uani 1 1 d . . . . .
H45A H 0.7197 0.5414 1.1221 0.087 Uiso 1 1 calc R . . . .
H45B H 0.7193 0.5037 1.1909 0.087 Uiso 1 1 calc R . . . .
C46 C 0.8431(8) 0.4566(8) 1.1151(6) 0.161(5) Uani 1 1 d . . . . .
H46A H 0.8388 0.4272 1.0566 0.193 Uiso 1 1 calc R . . . .
H46B H 0.8529 0.4094 1.1363 0.193 Uiso 1 1 calc R . . . .
C47 C 0.9678(13) 0.5266(9) 1.1455(8) 0.171(5) Uiso 1 1 d . . . . .
H47A H 1.0384 0.4938 1.1529 0.206 Uiso 1 1 calc R . . . .
H47B H 0.9867 0.5461 1.1018 0.206 Uiso 1 1 calc R . . . .
C48 C 0.9770(15) 0.6072(11) 1.2167(9) 0.213(6) Uiso 1 1 d . . . . .
H48A H 0.9003 0.6364 1.2159 0.319 Uiso 1 1 calc GR . . . .
H48B H 1.0536 0.6487 1.2193 0.319 Uiso 1 1 calc GR . . . .
H48C H 0.9833 0.5915 1.2633 0.319 Uiso 1 1 calc GR . . . .
C49 C 0.3611(6) 0.3684(4) 1.0129(4) 0.0707(17) Uani 1 1 d . . . . .
H49A H 0.3312 0.4275 1.0245 0.085 Uiso 1 1 calc R . . . .
H49B H 0.3643 0.3403 0.9549 0.085 Uiso 1 1 calc R . . . .
N1 N 0.2617(4) 0.2619(3) 0.5270(2) 0.0397(9) Uani 1 1 d . . . . .
N2 N 0.1208(5) 0.0209(4) 0.6281(4) 0.0667(14) Uani 1 1 d . . . . .
N3 N 0.5984(4) 0.2489(3) 1.0286(2) 0.0460(10) Uani 1 1 d . . . . .
N4 N 0.6347(5) 0.0035(4) 1.1312(4) 0.0665(13) Uani 1 1 d . . . . .
O1 O 0.3980(3) 0.3592(2) 0.6727(2) 0.0509(9) Uani 1 1 d . . . . .
O2 O 0.3133(4) 0.3940(2) 0.4533(2) 0.0575(10) Uani 1 1 d . . . . .
O3 O 0.4384(4) 0.4559(3) 0.3197(2) 0.0554(9) Uani 1 1 d . . . . .
H3A H 0.4658 0.4277 0.2766 0.083 Uiso 1 1 calc GR . . . .
O4 O 0.0716(5) -0.0296(3) 0.5605(3) 0.0904(15) Uani 1 1 d . . . . .
O5 O 0.1102(6) 0.0019(4) 0.6862(3) 0.125(2) Uani 1 1 d . . . . .
O6 O 0.5189(4) 0.3490(3) 1.1696(2) 0.0556(9) Uani 1 1 d . . . . .
O7 O 0.6309(4) 0.3865(2) 0.9607(2) 0.0659(11) Uani 1 1 d . . . . .
O8 O 0.5442(4) 0.4614(2) 0.8257(2) 0.0551(9) Uani 1 1 d . . . . .
H8 H 0.4932 0.4259 0.7867 0.083 Uiso 1 1 calc GR . . . .
O9 O 0.6594(5) -0.0468(3) 1.0649(3) 0.0930(15) Uani 1 1 d . . . . .
O10 O 0.6307(5) -0.0208(4) 1.1875(3) 0.0970(16) Uani 1 1 d . . . . .
Sn1 Sn 0.38647(3) 0.39854(2) 0.56993(2) 0.04029(12) Uani 1 1 d . . . . .
Sn2 Sn 0.55270(3) 0.39230(2) 1.07078(2) 0.04544(13) Uani 1 1 d . . . . .
C50 C 0.2706(12) 0.3152(9) 1.0325(8) 0.157(4) Uiso 1 1 d . . . . .
H50A H 0.2690 0.3426 1.0908 0.189 Uiso 1 1 calc R . . . .
H50B H 0.3000 0.2557 1.0200 0.189 Uiso 1 1 calc R . . . .
C51 C 0.1006(14) 0.2951(12) 0.9837(11) 0.199(7) Uani 1 1 d . . . . .
H51A H 0.0384 0.2646 1.0068 0.238 Uiso 1 1 calc R . . . .
H51B H 0.0707 0.3502 0.9819 0.238 Uiso 1 1 calc R . . . .
C52 C 0.1290(19) 0.2453(14) 0.9207(11) 0.249(10) Uiso 1 1 d . . . . .
H52A H 0.0526 0.2233 0.8813 0.373 Uiso 1 1 calc R . . . .
H52B H 0.1946 0.2782 0.9025 0.373 Uiso 1 1 calc R . . . .
H52C H 0.1629 0.1941 0.9271 0.373 Uiso 1 1 calc R . . . .
C15 C 0.0970(6) 0.1023(4) 0.1546(4) 0.0611(15) Uiso 1 1 d . . . . .
C17 C 0.1915(11) 0.0877(8) 0.0978(5) 0.187(7) Uani 1 1 d . . . . .
H17A H 0.2036 0.1392 0.0820 0.280 Uiso 1 1 calc GR . . . .
H17B H 0.1608 0.0326 0.0508 0.280 Uiso 1 1 calc GR . . . .
H17C H 0.2735 0.0815 0.1225 0.280 Uiso 1 1 calc GR . . . .
C18 C 0.0459(19) 0.0157(7) 0.1607(5) 0.243(10) Uani 1 1 d . . . . .
H18A H 0.1128 -0.0033 0.1882 0.365 Uiso 1 1 calc GR . . . .
H18B H 0.0200 -0.0308 0.1073 0.365 Uiso 1 1 calc GR . . . .
H18C H -0.0286 0.0244 0.1906 0.365 Uiso 1 1 calc GR . . . .
C16 C -0.0168(12) 0.1343(9) 0.1214(7) 0.220(8) Uani 1 1 d . . . . .
H16A H -0.0506 0.1799 0.1651 0.331 Uiso 1 1 calc GR . . . .
H16B H -0.0844 0.0830 0.0939 0.331 Uiso 1 1 calc GR . . . .
H16C H 0.0117 0.1604 0.0840 0.331 Uiso 1 1 calc GR . . . .

loop_
_atom_site_aniso_label
_atom_site_aniso_U_11
_atom_site_aniso_U_22
_atom_site_aniso_U_33
_atom_site_aniso_U_23
_atom_site_aniso_U_13
_atom_site_aniso_U_12
C1 0.051(3) 0.042(3) 0.035(3) 0.013(2) 0.007(2) 0.003(2)
C2 0.063(3) 0.050(3) 0.040(3) 0.016(2) -0.002(2) -0.005(3)
C3 0.058(3) 0.064(4) 0.047(3) 0.029(3) 0.002(3) 0.001(3)
C4 0.060(3) 0.045(3) 0.047(3) 0.022(2) 0.005(2) -0.009(2)
C5 0.058(3) 0.043(3) 0.035(3) 0.016(2) -0.002(2) -0.005(2)
C6 0.046(3) 0.037(3) 0.032(2) 0.012(2) 0.001(2) -0.002(2)
C7 0.058(3) 0.036(3) 0.033(3) 0.006(2) 0.002(2) -0.005(2)
C8 0.055(3) 0.038(3) 0.028(2) 0.009(2) 0.003(2) 0.000(2)
C9 0.063(3) 0.037(3) 0.037(3) 0.009(2) -0.002(2) -0.008(2)
C10 0.058(3) 0.042(3) 0.030(3) 0.004(2) 0.002(2) -0.009(2)
C11 0.053(3) 0.049(3) 0.024(2) 0.008(2) -0.002(2) -0.008(2)
C12 0.047(3) 0.041(3) 0.036(3) 0.010(2) 0.005(2) 0.004(2)
C13 0.052(3) 0.035(3) 0.027(2) 0.0076(19) 0.004(2) 0.000(2)
C14 0.056(3) 0.039(3) 0.038(3) 0.014(2) -0.004(2) -0.009(2)
C19 0.056(3) 0.061(4) 0.040(3) 0.002(3) 0.000(2) 0.017(3)
C23 0.069(4) 0.052(4) 0.106(6) 0.000(4) 0.042(4) -0.005(3)
C24 0.143(9) 0.184(12) 0.262(16) 0.138(12) 0.113(10) 0.112(9)
C27 0.054(3) 0.054(3) 0.039(3) 0.020(2) 0.004(2) 0.007(2)
C28 0.068(4) 0.070(4) 0.048(3) 0.032(3) 0.016(3) 0.013(3)
C29 0.067(4) 0.078(4) 0.052(4) 0.040(3) 0.014(3) 0.007(3)
C30 0.062(3) 0.059(4) 0.056(4) 0.033(3) 0.005(3) 0.007(3)
C31 0.064(3) 0.046(3) 0.045(3) 0.016(2) 0.002(3) 0.008(3)
C32 0.056(3) 0.040(3) 0.038(3) 0.015(2) 0.009(2) 0.007(2)
C33 0.076(4) 0.039(3) 0.048(3) 0.015(2) 0.010(3) 0.015(3)
C34 0.074(3) 0.039(3) 0.037(3) 0.012(2) 0.013(2) 0.011(2)
C35 0.081(4) 0.047(3) 0.043(3) 0.014(2) 0.013(3) 0.017(3)
C36 0.074(4) 0.042(3) 0.041(3) 0.006(2) 0.010(3) 0.017(3)
C37 0.063(3) 0.059(4) 0.033(3) 0.020(2) 0.015(2) 0.016(3)
C38 0.050(3) 0.049(3) 0.039(3) 0.017(2) 0.005(2) 0.007(2)
C39 0.064(3) 0.044(3) 0.031(3) 0.010(2) 0.004(2) 0.006(2)
C40 0.065(3) 0.051(3) 0.043(3) 0.016(3) 0.014(3) 0.006(3)
C41 0.105(5) 0.058(4) 0.040(3) 0.004(3) 0.025(3) 0.021(3)
C42 0.250(12) 0.050(5) 0.058(5) -0.002(4) 0.039(6) 0.042(6)
C43 0.120(8) 0.186(11) 0.088(7) -0.021(7) 0.049(6) 0.034(7)
C44 0.186(9) 0.081(6) 0.038(4) -0.004(4) -0.007(5) 0.020(6)
C45 0.066(4) 0.080(5) 0.052(4) 0.008(3) 0.001(3) -0.007(3)
C46 0.065(5) 0.190(11) 0.134(9) -0.038(8) -0.005(5) 0.013(6)
C49 0.077(4) 0.057(4) 0.067(4) 0.019(3) -0.017(3) -0.003(3)
N1 0.052(2) 0.031(2) 0.030(2) 0.0074(16) 0.0030(17) -0.0029(17)
N2 0.070(3) 0.059(3) 0.076(4) 0.038(3) -0.002(3) -0.012(3)
N3 0.061(3) 0.041(2) 0.034(2) 0.0133(19) 0.0066(19) 0.0067(19)
N4 0.080(3) 0.059(3) 0.067(4) 0.032(3) 0.007(3) 0.009(3)
O1 0.068(2) 0.037(2) 0.0353(19) 0.0077(15) -0.0061(16) -0.0107(16)
O2 0.099(3) 0.0330(19) 0.0294(18) 0.0073(15) -0.0040(18) -0.0123(18)
O3 0.064(2) 0.050(2) 0.040(2) 0.0066(17) 0.0148(17) -0.0049(17)
O4 0.119(4) 0.060(3) 0.083(4) 0.037(3) -0.024(3) -0.033(3)
O5 0.163(5) 0.127(5) 0.093(4) 0.082(4) -0.024(4) -0.068(4)
O6 0.083(3) 0.052(2) 0.035(2) 0.0162(17) 0.0169(18) 0.0196(19)
O7 0.125(3) 0.036(2) 0.036(2) 0.0109(16) 0.017(2) 0.016(2)
O8 0.071(2) 0.042(2) 0.041(2) 0.0070(16) -0.0085(18) 0.0057(18)
O9 0.140(4) 0.065(3) 0.091(4) 0.042(3) 0.028(3) 0.032(3)
O10 0.138(4) 0.091(4) 0.096(4) 0.070(3) 0.020(3) 0.028(3)
Sn1 0.0536(2) 0.0317(2) 0.02796(19) 0.00455(13) 0.00551(14) 0.00023(14)
Sn2 0.0609(2) 0.0397(2) 0.0308(2) 0.00913(15) 0.00214(15) 0.00616(16)
C51 0.184(14) 0.214(17) 0.25(2) 0.130(16) 0.045(13) 0.056(12)
C17 0.198(11) 0.175(11) 0.065(6) -0.063(6) 0.035(7) -0.088(9)
C18 0.50(3) 0.095(8) 0.053(6) 0.005(5) -0.067(10) -0.143(12)
C16 0.169(11) 0.192(13) 0.155(11) -0.076(10) -0.115(9) 0.044(9)

loop_
_atom_type_symbol
_atom_type_description
_atom_type_scat_dispersion_real
_atom_type_scat_dispersion_imag
_atom_type_scat_source
C C 0.0033 0.0016 'International Tables Vol C Tables 4.2.6.8 and 6.1.1.4'
H H 0.0000 0.0000 'International Tables Vol C Tables 4.2.6.8 and 6.1.1.4'
N N 0.0061 0.0033 'International Tables Vol C Tables 4.2.6.8 and 6.1.1.4'
O O 0.0106 0.0060 'International Tables Vol C Tables 4.2.6.8 and 6.1.1.4'
Sn Sn -0.6537 1.4246 'International Tables Vol C Tables 4.2.6.8 and 6.1.1.4'

loop_
_geom_angle_atom_site_label_1
_geom_angle_atom_site_label_2
_geom_angle_atom_site_label_3
_geom_angle
_geom_angle_site_symmetry_1
_geom_angle_site_symmetry_3
_geom_angle_publ_flag
C2 C1 C6 118.0(5) . . ?
O1 C1 C2 121.6(5) . . ?
O1 C1 C6 120.3(4) . . ?
C1 C2 H2 119.5 . . ?
C3 C2 C1 121.0(5) . . ?
C3 C2 H2 119.5 . . ?
C2 C3 H3 120.3 . . ?
C2 C3 C4 119.3(5) . . ?
C4 C3 H3 120.3 . . ?
C3 C4 C5 121.8(5) . . ?
C3 C4 N2 119.3(5) . . ?
C5 C4 N2 118.9(5) . . ?
C4 C5 H5 120.4 . . ?
C6 C5 C4 119.1(5) . . ?
C6 C5 H5 120.4 . . ?
C1 C6 N1 114.2(4) . . ?
C5 C6 C1 120.6(4) . . ?
C5 C6 N1 125.2(4) . . ?
C8 C7 H7 115.5 . . ?
N1 C7 H7 115.5 . . ?
N1 C7 C8 128.9(5) . . ?
C9 C8 C7 115.4(5) . . ?
C13 C8 C7 124.1(4) . . ?
C13 C8 C9 120.5(4) . . ?
C8 C9 H9 119.1 . . ?
C10 C9 C8 121.8(5) . . ?
C10 C9 H9 119.1 . . ?
C9 C10 C11 117.0(4) . . ?
C9 C10 C15 122.7(5) . . ?
C11 C10 C15 120.3(5) . . ?
C10 C11 H11 118.0 . . ?
C12 C11 C10 124.0(5) . . ?
C12 C11 H11 118.0 . . ?
C11 C12 C13 119.5(5) . . ?
C11 C12 C14 120.6(5) . . ?
C13 C12 C14 119.9(4) . . ?
C8 C13 C12 117.2(4) . . ?
O2 C13 C8 123.8(4) . . ?
O2 C13 C12 119.0(4) . . ?
C12 C14 H14A 108.5 . . ?
C12 C14 H14B 108.5 . . ?
H14A C14 H14B 107.5 . . ?
O3 C14 C12 115.2(4) . . ?
O3 C14 H14A 108.5 . . ?
O3 C14 H14B 108.5 . . ?
H19A C19 H19B 107.5 . . ?
C20 C19 H19A 108.5 . . ?
C20 C19 H19B 108.5 . . ?
C20 C19 Sn1 115.1(5) . . ?
Sn1 C19 H19A 108.5 . . ?
Sn1 C19 H19B 108.5 . . ?
C19 C20 H20A 108.2 . . ?
C19 C20 H20B 108.2 . . ?
C19 C20 C21 116.4(7) . . ?
H20A C20 H20B 107.3 . . ?
C21 C20 H20A 108.2 . . ?
C21 C20 H20B 108.2 . . ?
C20 C21 H21A 106.8 . . ?
C20 C21 H21B 106.8 . . ?
H21A C21 H21B 106.6 . . ?
C22 C21 C20 122.3(10) . . ?
C22 C21 H21A 106.8 . . ?
C22 C21 H21B 106.8 . . ?
C21 C22 H22A 109.5 . . ?
C21 C22 H22B 109.5 . . ?
C21 C22 H22C 109.5 . . ?
H22A C22 H22B 109.5 . . ?
H22A C22 H22C 109.5 . . ?
H22B C22 H22C 109.5 . . ?
H23A C23 H23B 106.7 . . ?
C24 C23 H23A 106.9 . . ?
C24 C23 H23B 106.9 . . ?
C24 C23 Sn1 121.6(6) . . ?
Sn1 C23 H23A 106.9 . . ?
Sn1 C23 H23B 106.9 . . ?
C23 C24 H24A 105.2 . . ?
C23 C24 H24B 105.2 . . ?
C23 C24 C25 128.3(11) . . ?
H24A C24 H24B 105.9 . . ?
C25 C24 H24A 105.2 . . ?
C25 C24 H24B 105.2 . . ?
C24 C25 H25A 111.2 . . ?
C24 C25 H25B 111.2 . . ?
H25A C25 H25B 109.2 . . ?
C26 C25 C24 102.6(14) . . ?
C26 C25 H25A 111.2 . . ?
C26 C25 H25B 111.2 . . ?
C25 C26 H26A 109.5 . . ?
C25 C26 H26B 109.5 . . ?
C25 C26 H26C 109.5 . . ?
H26A C26 H26B 109.5 . . ?
H26A C26 H26C 109.5 . . ?
H26B C26 H26C 109.5 . . ?
C28 C27 C32 117.5(5) . . ?
O6 C27 C28 122.7(5) . . ?
O6 C27 C32 119.8(5) . . ?
C27 C28 H28 118.9 . . ?
C29 C28 C27 122.2(6) . . ?
C29 C28 H28 118.9 . . ?
C28 C29 H29 120.4 . . ?
C28 C29 C30 119.2(5) . . ?
C30 C29 H29 120.4 . . ?
C29 C30 C31 121.7(6) . . ?
C29 C30 N4 119.6(5) . . ?
C31 C30 N4 118.7(6) . . ?
C30 C31 H31 120.6 . . ?
C32 C31 C30 118.9(5) . . ?
C32 C31 H31 120.6 . . ?
C31 C32 C27 120.5(5) . . ?
C31 C32 N3 125.2(5) . . ?
N3 C32 C27 114.3(4) . . ?
C34 C33 H33 115.7 . . ?
N3 C33 H33 115.7 . . ?
N3 C33 C34 128.6(5) . . ?
C33 C34 C35 115.9(5) . . ?
C39 C34 C33 124.6(5) . . ?
C39 C34 C35 119.3(5) . . ?
C34 C35 H35 118.5 . . ?
C36 C35 C34 123.0(5) . . ?
C36 C35 H35 118.5 . . ?
C35 C36 C37 116.2(5) . . ?
C35 C36 C41 123.8(5) . . ?
C37 C36 C41 120.0(5) . . ?
C36 C37 H37 117.9 . . ?
C38 C37 C36 124.3(5) . . ?
C38 C37 H37 117.9 . . ?
C37 C38 C39 118.9(5) . . ?
C37 C38 C40 120.5(5) . . ?
C39 C38 C40 120.6(5) . . ?
C34 C39 C38 118.4(5) . . ?
O7 C39 C34 123.0(5) . . ?
O7 C39 C38 118.6(5) . . ?
C38 C40 H40A 109.0 . . ?
C38 C40 H40B 109.0 . . ?
H40A C40 H40B 107.8 . . ?
O8 C40 C38 112.9(4) . . ?
O8 C40 H40A 109.0 . . ?
O8 C40 H40B 109.0 . . ?
C42 C41 C36 110.0(5) . . ?
C43 C41 C36 107.0(6) . . ?
C43 C41 C42 110.9(8) . . ?
C44 C41 C36 110.5(5) . . ?
C44 C41 C42 107.6(7) . . ?
C44 C41 C43 110.9(7) . . ?
C41 C42 H42A 109.5 . . ?
C41 C42 H42B 109.5 . . ?
C41 C42 H42C 109.5 . . ?
H42A C42 H42B 109.5 . . ?
H42A C42 H42C 109.5 . . ?
H42B C42 H42C 109.5 . . ?
C41 C43 H43A 109.5 . . ?
C41 C43 H43B 109.5 . . ?
C41 C43 H43C 109.5 . . ?
H43A C43 H43B 109.5 . . ?
H43A C43 H43C 109.5 . . ?
H43B C43 H43C 109.5 . . ?
C41 C44 H44A 109.5 . . ?
C41 C44 H44B 109.5 . . ?
C41 C44 H44C 109.5 . . ?
H44A C44 H44B 109.5 . . ?
H44A C44 H44C 109.5 . . ?
H44B C44 H44C 109.5 . . ?
H45A C45 H45B 107.3 . . ?
C46 C45 H45A 108.0 . . ?
C46 C45 H45B 108.0 . . ?
C46 C45 Sn2 117.0(6) . . ?
Sn2 C45 H45A 108.0 . . ?
Sn2 C45 H45B 108.0 . . ?
C45 C46 H46A 107.5 . . ?
C45 C46 H46B 107.5 . . ?
C45 C46 C47 119.1(10) . . ?
H46A C46 H46B 107.0 . . ?
C47 C46 H46A 107.5 . . ?
C47 C46 H46B 107.5 . . ?
C46 C47 H47A 106.9 . . ?
C46 C47 H47B 106.9 . . ?
H47A C47 H47B 106.7 . . ?
C48 C47 C46 121.8(12) . . ?
C48 C47 H47A 106.9 . . ?
C48 C47 H47B 106.9 . . ?
C47 C48 H48A 109.5 . . ?
C47 C48 H48B 109.5 . . ?
C47 C48 H48C 109.5 . . ?
H48A C48 H48B 109.5 . . ?
H48A C48 H48C 109.5 . . ?
H48B C48 H48C 109.5 . . ?
H49A C49 H49B 107.2 . . ?
Sn2 C49 H49A 108.0 . . ?
Sn2 C49 H49B 108.0 . . ?
C50 C49 H49A 108.0 . . ?
C50 C49 H49B 108.0 . . ?
C50 C49 Sn2 117.2(7) . . ?
C6 N1 Sn1 113.4(3) . . ?
C7 N1 C6 121.0(4) . . ?
C7 N1 Sn1 125.4(3) . . ?
O4 N2 C4 119.0(5) . . ?
O5 N2 C4 118.0(6) . . ?
O5 N2 O4 122.9(5) . . ?
C32 N3 Sn2 113.7(3) . . ?
C33 N3 C32 120.5(4) . . ?
C33 N3 Sn2 125.1(4) . . ?
O9 N4 C30 118.4(5) . . ?
O10 N4 C30 119.4(6) . . ?
O10 N4 O9 122.2(6) . . ?
C1 O1 Sn1 116.8(3) . . ?
C13 O2 Sn1 131.4(3) . . ?
C14 O3 H3A 109.5 . . ?
C27 O6 Sn2 117.2(3) . . ?
C39 O7 Sn2 130.5(3) . . ?
C40 O8 H8 109.5 . . ?
C19 Sn1 N1 110.44(19) . . ?
C19 Sn1 O1 94.4(2) . . ?
C19 Sn1 O2 88.27(19) . . ?
C23 Sn1 C19 146.8(2) . . ?
C23 Sn1 N1 102.6(2) . . ?
C23 Sn1 O1 96.6(3) . . ?
C23 Sn1 O2 93.1(3) . . ?
O1 Sn1 N1 75.25(13) . . ?
O2 Sn1 N1 82.87(14) . . ?
O2 Sn1 O1 157.50(14) . . ?
C45 Sn2 N3 110.1(2) . . ?
C45 Sn2 O6 94.6(2) . . ?
C45 Sn2 O7 86.3(2) . . ?
C49 Sn2 C45 148.8(3) . . ?
C49 Sn2 N3 100.1(2) . . ?
C49 Sn2 O6 100.7(2) . . ?
C49 Sn2 O7 90.4(2) . . ?
O6 Sn2 N3 74.79(14) . . ?
O7 Sn2 N3 82.10(14) . . ?
O7 Sn2 O6 155.74(14) . . ?
C49 C50 H50A 107.8 . . ?
C49 C50 H50B 107.8 . . ?
C49 C50 C51 117.9(10) . . ?
H50A C50 H50B 107.2 . . ?
C51 C50 H50A 107.8 . . ?
C51 C50 H50B 107.8 . . ?
C50 C51 H51A 113.3 . . ?
C50 C51 H51B 113.3 . . ?
H51A C51 H51B 110.6 . . ?
C52 C51 C50 91.9(15) . . ?
C52 C51 H51A 113.3 . . ?
C52 C51 H51B 113.3 . . ?
C51 C52 H52A 109.5 . . ?
C51 C52 H52B 109.5 . . ?
C51 C52 H52C 109.5 . . ?
H52A C52 H52B 109.5 . . ?
H52A C52 H52C 109.5 . . ?
H52B C52 H52C 109.5 . . ?
C17 C15 C10 111.6(5) . . ?
C17 C15 C18 110.8(9) . . ?
C17 C15 C16 107.2(9) . . ?
C18 C15 C10 113.5(6) . . ?
C18 C15 C16 106.6(11) . . ?
C16 C15 C10 106.6(6) . . ?
C15 C17 H17A 109.5 . . ?
C15 C17 H17B 109.5 . . ?
C15 C17 H17C 109.5 . . ?
H17A C17 H17B 109.5 . . ?
H17A C17 H17C 109.5 . . ?
H17B C17 H17C 109.5 . . ?
C15 C18 H18A 109.5 . . ?
C15 C18 H18B 109.5 . . ?
C15 C18 H18C 109.5 . . ?
H18A C18 H18B 109.5 . . ?
H18A C18 H18C 109.5 . . ?
H18B C18 H18C 109.5 . . ?
C15 C16 H16A 109.5 . . ?
C15 C16 H16B 109.5 . . ?
C15 C16 H16C 109.5 . . ?
H16A C16 H16B 109.5 . . ?
H16A C16 H16C 109.5 . . ?
H16B C16 H16C 109.5 . . ?

loop_
_geom_bond_atom_site_label_1
_geom_bond_atom_site_label_2
_geom_bond_distance
_geom_bond_site_symmetry_2
_geom_bond_publ_flag
C1 C2 1.409(7) . ?
C1 C6 1.423(6) . ?
C1 O1 1.314(6) . ?
C2 H2 0.9300 . ?
C2 C3 1.375(8) . ?
C3 H3 0.9300 . ?
C3 C4 1.381(8) . ?
C4 C5 1.391(7) . ?
C4 N2 1.460(7) . ?
C5 H5 0.9300 . ?
C5 C6 1.377(7) . ?
C6 N1 1.431(6) . ?
C7 H7 0.9300 . ?
C7 C8 1.421(7) . ?
C7 N1 1.313(6) . ?
C8 C9 1.417(6) . ?
C8 C13 1.416(7) . ?
C9 H9 0.9300 . ?
C9 C10 1.370(7) . ?
C10 C11 1.401(7) . ?
C10 C15 1.544(8) . ?
C11 H11 0.9300 . ?
C11 C12 1.370(6) . ?
C12 C13 1.433(7) . ?
C12 C14 1.490(7) . ?
C13 O2 1.300(5) . ?
C14 H14A 0.9700 . ?
C14 H14B 0.9700 . ?
C14 O3 1.426(6) . ?
C19 H19A 0.9700 . ?
C19 H19B 0.9700 . ?
C19 C20 1.453(9) . ?
C19 Sn1 2.118(5) . ?
C20 H20A 0.9700 . ?
C20 H20B 0.9700 . ?
C20 C21 1.534(12) . ?
C21 H21A 0.9700 . ?
C21 H21B 0.9700 . ?
C21 C22 1.404(14) . ?
C22 H22A 0.9600 . ?
C22 H22B 0.9600 . ?
C22 H22C 0.9600 . ?
C23 H23A 0.9700 . ?
C23 H23B 0.9700 . ?
C23 C24 1.374(12) . ?
C23 Sn1 2.112(6) . ?
C24 H24A 0.9700 . ?
C24 H24B 0.9700 . ?
C24 C25 1.618(15) . ?
C25 H25A 0.9700 . ?
C25 H25B 0.9700 . ?
C25 C26 1.262(18) . ?
C26 H26A 0.9600 . ?
C26 H26B 0.9600 . ?
C26 H26C 0.9600 . ?
C27 C28 1.410(7) . ?
C27 C32 1.431(7) . ?
C27 O6 1.302(6) . ?
C28 H28 0.9300 . ?
C28 C29 1.346(8) . ?
C29 H29 0.9300 . ?
C29 C30 1.389(8) . ?
C30 C31 1.400(7) . ?
C30 N4 1.454(8) . ?
C31 H31 0.9300 . ?
C31 C32 1.373(7) . ?
C32 N3 1.419(6) . ?
C33 H33 0.9300 . ?
C33 C34 1.414(7) . ?
C33 N3 1.301(6) . ?
C34 C35 1.431(7) . ?
C34 C39 1.413(7) . ?
C35 H35 0.9300 . ?
C35 C36 1.353(8) . ?
C36 C37 1.417(8) . ?
C36 C41 1.570(7) . ?
C37 H37 0.9300 . ?
C37 C38 1.374(7) . ?
C38 C39 1.425(7) . ?
C38 C40 1.485(7) . ?
C39 O7 1.311(6) . ?
C40 H40A 0.9700 . ?
C40 H40B 0.9700 . ?
C40 O8 1.434(6) . ?
C41 C42 1.524(10) . ?
C41 C43 1.504(11) . ?
C41 C44 1.481(10) . ?
C42 H42A 0.9600 . ?
C42 H42B 0.9600 . ?
C42 H42C 0.9600 . ?
C43 H43A 0.9600 . ?
C43 H43B 0.9600 . ?
C43 H43C 0.9600 . ?
C44 H44A 0.9600 . ?
C44 H44B 0.9600 . ?
C44 H44C 0.9600 . ?
C45 H45A 0.9700 . ?
C45 H45B 0.9700 . ?
C45 C46 1.390(10) . ?
C45 Sn2 2.116(6) . ?
C46 H46A 0.9700 . ?
C46 H46B 0.9700 . ?
C46 C47 1.527(15) . ?
C47 H47A 0.9700 . ?
C47 H47B 0.9700 . ?
C47 C48 1.413(16) . ?
C48 H48A 0.9600 . ?
C48 H48B 0.9600 . ?
C48 H48C 0.9600 . ?
C49 H49A 0.9700 . ?
C49 H49B 0.9700 . ?
C49 Sn2 2.097(6) . ?
C49 C50 1.346(13) . ?
N1 Sn1 2.227(4) . ?
N2 O4 1.210(6) . ?
N2 O5 1.198(7) . ?
N3 Sn2 2.224(4) . ?
N4 O9 1.217(7) . ?
N4 O10 1.213(6) . ?
O1 Sn1 2.160(3) . ?
O2 Sn1 2.148(3) . ?
O3 H3A 0.8200 . ?
O6 Sn2 2.167(4) . ?
O7 Sn2 2.158(4) . ?
O8 H8 0.8200 . ?
C50 H50A 0.9700 . ?
C50 H50B 0.9700 . ?
C50 C51 1.847(17) . ?
C51 H51A 0.9700 . ?
C51 H51B 0.9700 . ?
C51 C52 1.186(19) . ?
C52 H52A 0.9600 . ?
C52 H52B 0.9600 . ?
C52 H52C 0.9600 . ?
C15 C17 1.432(10) . ?
C15 C18 1.466(11) . ?
C15 C16 1.502(12) . ?
C17 H17A 0.9600 . ?
C17 H17B 0.9600 . ?
C17 H17C 0.9600 . ?
C18 H18A 0.9600 . ?
C18 H18B 0.9600 . ?
C18 H18C 0.9600 . ?
C16 H16A 0.9600 . ?
C16 H16B 0.9600 . ?
C16 H16C 0.9600 . ?

loop_
_geom_torsion_atom_site_label_1
_geom_torsion_atom_site_label_2
_geom_torsion_atom_site_label_3
_geom_torsion_atom_site_label_4
_geom_torsion
_geom_torsion_site_symmetry_1
_geom_torsion_site_symmetry_2
_geom_torsion_site_symmetry_3
_geom_torsion_site_symmetry_4
_geom_torsion_publ_flag
C1 C2 C3 C4 -3.3(8) . . . . ?
C1 C6 N1 C7 173.8(4) . . . . ?
C1 C6 N1 Sn1 -0.8(5) . . . . ?
C2 C1 C6 C5 -2.3(7) . . . . ?
C2 C1 C6 N1 179.3(4) . . . . ?
C2 C1 O1 Sn1 -178.5(4) . . . . ?
C2 C3 C4 C5 1.1(9) . . . . ?
C2 C3 C4 N2 180.0(5) . . . . ?
C3 C4 C5 C6 0.5(8) . . . . ?
C3 C4 N2 O4 -171.5(6) . . . . ?
C3 C4 N2 O5 11.3(9) . . . . ?
C4 C5 C6 C1 0.2(7) . . . . ?
C4 C5 C6 N1 178.4(5) . . . . ?
C5 C4 N2 O4 7.5(9) . . . . ?
C5 C4 N2 O5 -169.7(6) . . . . ?
C5 C6 N1 C7 -4.5(7) . . . . ?
C5 C6 N1 Sn1 -179.1(4) . . . . ?
C6 C1 C2 C3 3.9(8) . . . . ?
C6 C1 O1 Sn1 0.6(6) . . . . ?
C7 C8 C9 C10 -177.9(5) . . . . ?
C7 C8 C13 C12 -179.2(5) . . . . ?
C7 C8 C13 O2 -2.5(8) . . . . ?
C8 C7 N1 C6 -176.6(5) . . . . ?
C8 C7 N1 Sn1 -2.7(8) . . . . ?
C8 C9 C10 C11 -2.7(8) . . . . ?
C8 C9 C10 C15 177.0(5) . . . . ?
C8 C13 O2 Sn1 20.4(7) . . . . ?
C9 C8 C13 C12 1.6(7) . . . . ?
C9 C8 C13 O2 178.3(5) . . . . ?
C9 C10 C11 C12 1.1(8) . . . . ?
C9 C10 C15 C17 -125.3(9) . . . . ?
C9 C10 C15 C18 0.8(12) . . . . ?
C9 C10 C15 C16 117.9(9) . . . . ?
C10 C11 C12 C13 1.8(8) . . . . ?
C10 C11 C12 C14 -175.7(5) . . . . ?
C11 C10 C15 C17 54.4(9) . . . . ?
C11 C10 C15 C18 -179.5(10) . . . . ?
C11 C10 C15 C16 -62.4(9) . . . . ?
C11 C12 C13 C8 -3.1(7) . . . . ?
C11 C12 C13 O2 -179.9(4) . . . . ?
C11 C12 C14 O3 -105.4(5) . . . . ?
C12 C13 O2 Sn1 -162.9(3) . . . . ?
C13 C8 C9 C10 1.4(8) . . . . ?
C13 C12 C14 O3 77.1(6) . . . . ?
C14 C12 C13 C8 174.4(4) . . . . ?
C14 C12 C13 O2 -2.4(7) . . . . ?
C19 C20 C21 C22 -22.1(15) . . . . ?
C23 C24 C25 C26 46(2) . . . . ?
C27 C28 C29 C30 0.8(9) . . . . ?
C27 C32 N3 C33 -168.7(5) . . . . ?
C27 C32 N3 Sn2 2.4(5) . . . . ?
C28 C27 C32 C31 0.3(8) . . . . ?
C28 C27 C32 N3 -179.2(5) . . . . ?
C28 C27 O6 Sn2 175.9(4) . . . . ?
C28 C29 C30 C31 0.3(9) . . . . ?
C28 C29 C30 N4 179.0(6) . . . . ?
C29 C30 C31 C32 -1.1(8) . . . . ?
C29 C30 N4 O9 174.3(6) . . . . ?
C29 C30 N4 O10 -3.2(9) . . . . ?
C30 C31 C32 C27 0.8(8) . . . . ?
C30 C31 C32 N3 -179.8(5) . . . . ?
C31 C30 N4 O9 -6.9(9) . . . . ?
C31 C30 N4 O10 175.6(6) . . . . ?
C31 C32 N3 C33 11.9(8) . . . . ?
C31 C32 N3 Sn2 -177.1(4) . . . . ?
C32 C27 C28 C29 -1.1(8) . . . . ?
C32 C27 O6 Sn2 -4.7(6) . . . . ?
C33 C34 C35 C36 -176.2(5) . . . . ?
C33 C34 C39 C38 175.0(5) . . . . ?
C33 C34 C39 O7 -2.7(9) . . . . ?
C34 C33 N3 C32 180.0(5) . . . . ?
C34 C33 N3 Sn2 10.1(9) . . . . ?
C34 C35 C36 C37 1.7(9) . . . . ?
C34 C35 C36 C41 -179.7(6) . . . . ?
C34 C39 O7 Sn2 -20.5(8) . . . . ?
C35 C34 C39 C38 0.2(8) . . . . ?
C35 C34 C39 O7 -177.5(5) . . . . ?
C35 C36 C37 C38 -1.9(8) . . . . ?
C35 C36 C41 C42 16.0(9) . . . . ?
C35 C36 C41 C43 -104.7(8) . . . . ?
C35 C36 C41 C44 134.6(7) . . . . ?
C36 C37 C38 C39 1.2(8) . . . . ?
C36 C37 C38 C40 -178.9(5) . . . . ?
C37 C36 C41 C42 -165.5(7) . . . . ?
C37 C36 C41 C43 73.9(8) . . . . ?
C37 C36 C41 C44 -46.9(9) . . . . ?
C37 C38 C39 C34 -0.3(7) . . . . ?
C37 C38 C39 O7 177.4(5) . . . . ?
C37 C38 C40 O8 105.3(5) . . . . ?
C38 C39 O7 Sn2 161.9(4) . . . . ?
C39 C34 C35 C36 -0.9(9) . . . . ?
C39 C38 C40 O8 -74.8(6) . . . . ?
C40 C38 C39 C34 179.8(5) . . . . ?
C40 C38 C39 O7 -2.5(7) . . . . ?
C41 C36 C37 C38 179.5(5) . . . . ?
C45 C46 C47 C48 28(2) . . . . ?
C49 C50 C51 C52 72.8(18) . . . . ?
N1 C7 C8 C9 173.1(5) . . . . ?
N1 C7 C8 C13 -6.2(9) . . . . ?
N2 C4 C5 C6 -178.4(5) . . . . ?
N3 C33 C34 C35 -177.6(6) . . . . ?
N3 C33 C34 C39 7.4(10) . . . . ?
N4 C30 C31 C32 -179.8(5) . . . . ?
O1 C1 C2 C3 -176.9(5) . . . . ?
O1 C1 C6 C5 178.5(4) . . . . ?
O1 C1 C6 N1 0.1(6) . . . . ?
O6 C27 C28 C29 178.3(6) . . . . ?
O6 C27 C32 C31 -179.1(5) . . . . ?
O6 C27 C32 N3 1.4(7) . . . . ?
Sn1 C19 C20 C21 -172.5(6) . . . . ?
Sn1 C23 C24 C25 176.2(10) . . . . ?
Sn2 C45 C46 C47 168.4(9) . . . . ?
Sn2 C49 C50 C51 178.9(8) . . . . ?
C15 C10 C11 C12 -178.6(5) . . . . ?
